data_7028173
loop_
_publ_author_name
'Bashall, Alan'
'Beswick, Michael A.'
'Harmer, Christopher N.'
'Hopkins, Alexander D.'
'McPartlin, Mary'
'Paver, Michael A.'
'Raithby, Paul R.'
'Wright, Dominic S.'

_publ_section_title
;
 Co-ordination of heavier alkali metals by polyimido antimony(III)
 ligands; syntheses and structures of [{Sb2(NC6H11)4}2M4]
 (M&#x2005;=&#x2005;Li or Na), Li[{(Me2N)Sb(\m-NC6H11)2}2Sb] and
 M[{(C6H11NH)Sb(\m-NC6H11)2}2Sb]&#x00B7;2thf (M&#x2005;=&#x2005;K or Rb)
;
_journal_issue 8
_journal_name_full 'Journal of the Chemical Society, Dalton Transactions'
_journal_page_first 1389
_journal_paper_doi 10.1039/a708496j
_journal_year 1998
_chemical_formula_sum 'C48 H88 N8 Na4 Sb4'
_chemical_formula_weight 1356.22
_chemical_name_systematic
; 
 ? 
;
_space_group_IT_number 14
_symmetry_cell_setting monoclinic
_symmetry_space_group_name_Hall '-P 2yab'
_symmetry_space_group_name_H-M 'P 1 21/a 1'
_atom_sites_solution_hydrogens geom
_atom_sites_solution_primary direct
_atom_sites_solution_secondary difmap
_audit_creation_method SHELXL
_cell_angle_alpha 90.00
_cell_angle_beta 91.28(2)
_cell_angle_gamma 90.00
_cell_formula_units_Z 8
_cell_length_a 24.560(4)
_cell_length_b 18.455(11)
_cell_length_c 25.187(5)
_cell_measurement_reflns_used 25
_cell_measurement_temperature 150(2)
_cell_volume 11413(7)
_computing_structure_refinement 'SHELXL-93 (Sheldrick, 1993)'
_computing_structure_solution 'SHELXS-86 (Sheldrick, 1990)'
_diffrn_ambient_temperature 150(2)
_diffrn_measurement_device AFC5R
_diffrn_measurement_method 'omega/2theta scans'
_diffrn_radiation_monochromator graphite
_diffrn_radiation_source 'fine-focus sealed tube'
_diffrn_radiation_type MoK\a
_diffrn_radiation_wavelength 0.71069
_diffrn_reflns_av_R_equivalents 0.0000
_diffrn_reflns_av_sigmaI/netI 0.3178
_diffrn_reflns_limit_h_max 23
_diffrn_reflns_limit_h_min -12
_diffrn_reflns_limit_k_max 17
_diffrn_reflns_limit_k_min 0
_diffrn_reflns_limit_l_max 24
_diffrn_reflns_limit_l_min -24
_diffrn_reflns_number 10631
_diffrn_reflns_theta_max 20.00
_diffrn_reflns_theta_min 2.54
_diffrn_standards_decay_% -0.7%
_diffrn_standards_interval_count 200
_diffrn_standards_number 3
_exptl_absorpt_coefficient_mu 1.942
_exptl_absorpt_correction_T_max 1.000
_exptl_absorpt_correction_T_min 0.733
_exptl_absorpt_correction_type empirical
_exptl_crystal_colour yellow
_exptl_crystal_density_diffrn 1.579
_exptl_crystal_F_000 5440
_exptl_crystal_size_max 0.30
_exptl_crystal_size_mid 0.10
_exptl_crystal_size_min 0.08
_refine_diff_density_max 1.129
_refine_diff_density_min -1.211
_refine_diff_density_rms 0.221
_refine_ls_extinction_method none
_refine_ls_goodness_of_fit_all 1.003
_refine_ls_goodness_of_fit_obs 1.134
_refine_ls_matrix_type full
_refine_ls_number_parameters 487
_refine_ls_number_reflns 10589
_refine_ls_number_restraints 0
_refine_ls_restrained_S_all 1.067
_refine_ls_restrained_S_obs 1.134
_refine_ls_R_factor_all 0.2537
_refine_ls_R_factor_obs 0.0764
_refine_ls_shift/esd_max 0.068
_refine_ls_shift/esd_mean 0.004
_refine_ls_structure_factor_coef Fsqd
_refine_ls_weighting_details 'w=1/[\s^2^(Fo^2^)+(0.0952P)^2^+0.0000P] where P=(Fo^2^+2Fc^2^)/3'
_refine_ls_weighting_scheme calc
_refine_ls_wR_factor_all 0.2516
_refine_ls_wR_factor_obs 0.1727
_reflns_number_observed 4618
_reflns_number_total 10631
_reflns_observed_criterion >2sigma(I)
_cod_data_source_file j708496sup1.cif
_cod_data_source_block dw9607
_cod_depositor_comments
;
The following automatic conversions were performed:

'_symmetry_cell_setting' value 'Monoclinic' changed to 'monoclinic'
according to /home/saulius/struct/CIF-dictionaries/cif_core.dic
dictionary named 'cif_core.dic' version 2.4.2 from 2011-04-26.

Automatic conversion script
Id: cif_fix_values 1891 2012-01-12 08:04:46Z andrius 

The following automatic conversions were performed:

'_refine_ls_weighting_scheme' value 'calc
w=1/[\s^2^(Fo^2^)+(0.0952P)^2^+0.0000P] where P=(Fo^2^+2Fc^2^)/3' was
changed to 'calc'. New tag '_refine_ls_weighting_details' was
created. The value of the new tag was set to
'w=1/[\s^2^(Fo^2^)+(0.0952P)^2^+0.0000P] where P=(Fo^2^+2Fc^2^)/3'.

Automatic conversion script
Id: cif_fix_values 3143 2015-03-26 13:38:13Z robertas 
;
_cod_original_cell_volume 11413.3(74)
_cod_original_sg_symbol_H-M P2(1)/a
_cod_database_code 7028173

loop_
_symmetry_equiv_pos_as_xyz
'x, y, z'
'-x+1/2, y+1/2, -z'
'-x, -y, -z'
'x-1/2, -y-1/2, z'

loop_
_atom_site_aniso_label
_atom_site_aniso_U_11
_atom_site_aniso_U_22
_atom_site_aniso_U_33
_atom_site_aniso_U_23
_atom_site_aniso_U_13
_atom_site_aniso_U_12
Sb1 0.0279(13) 0.054(2) 0.055(2) -0.0225(13) -0.0059(11) 0.0100(12)
Sb2 0.0232(12) 0.049(2) 0.078(2) -0.0126(14) -0.0057(12) 0.0121(12)
Sb3 0.0232(12) 0.0342(15) 0.0260(13) 0.0017(11) -0.0084(9) 0.0004(10)
Sb4 0.0204(11) 0.048(2) 0.0255(13) 0.0091(12) -0.0034(9) -0.0047(11)
Na1 0.129(13) 0.065(11) 0.053(10) 0.004(8) -0.050(9) -0.035(10)
Na2 0.061(9) 0.031(8) 0.093(11) 0.006(8) -0.038(8) -0.001(7)
Na3 0.079(10) 0.089(12) 0.041(9) -0.004(8) -0.019(7) 0.007(9)
Na4 0.048(8) 0.042(9) 0.061(9) -0.002(7) 0.003(6) 0.012(7)
Sb5 0.0144(11) 0.0374(14) 0.0251(12) 0.0043(11) -0.0045(9) -0.0021(10)
Sb6 0.0256(12) 0.0385(14) 0.0200(12) 0.0048(11) -0.0071(9) -0.0031(11)
Sb7 0.0115(10) 0.0245(13) 0.0282(12) 0.0050(10) -0.0018(8) 0.0008(9)
Sb8 0.0168(11) 0.0247(13) 0.0266(13) 0.0008(10) -0.0068(9) 0.0015(9)
Na5 0.050(9) 0.051(10) 0.112(13) -0.010(9) -0.009(8) 0.006(7)
Na6 0.150(14) 0.047(10) 0.041(9) 0.009(8) -0.033(9) 0.032(10)
Na7 0.036(7) 0.057(9) 0.024(7) 0.007(6) 0.002(5) 0.002(6)
Na8 0.022(6) 0.054(9) 0.031(7) 0.000(6) -0.003(5) -0.006(6)

loop_
_atom_site_label
_atom_site_type_symbol
_atom_site_fract_x
_atom_site_fract_y
_atom_site_fract_z
_atom_site_U_iso_or_equiv
_atom_site_thermal_displace_type
_atom_site_occupancy
_atom_site_calc_flag
_atom_site_refinement_flags
Sb1 Sb 0.88839(8) -0.19290(13) 0.99173(9) 0.0457(7) Uani 1 d .
Sb2 Sb 0.80485(8) -0.15332(13) 0.90120(10) 0.0504(7) Uani 1 d .
Sb3 Sb 0.92524(7) -0.44150(11) 0.82053(8) 0.0279(6) Uani 1 d .
Sb4 Sb 1.00099(7) -0.31459(12) 0.78514(8) 0.0313(6) Uani 1 d .
Na1 Na 0.9126(7) -0.3665(8) 0.9426(6) 0.083(5) Uani 1 d .
Na2 Na 0.8265(5) -0.3191(7) 0.8553(6) 0.062(4) Uani 1 d .
Na3 Na 0.9834(6) -0.2341(8) 0.9027(5) 0.070(4) Uani 1 d .
Na4 Na 0.9014(5) -0.1949(7) 0.8088(5) 0.050(4) Uani 1 d .
N1 N 0.9884(8) -0.3774(12) 0.8535(9) 0.0292(15) Uiso 1 d .
N2 N 0.8222(8) -0.2432(12) 0.9488(9) 0.0292(15) Uiso 1 d .
N3 N 0.8695(8) -0.4272(12) 0.8765(9) 0.0292(15) Uiso 1 d .
N4 N 0.9960(8) -0.2162(12) 0.8151(9) 0.0292(15) Uiso 1 d .
N5 N 0.9457(8) -0.2651(12) 0.9835(9) 0.0292(15) Uiso 1 d .
N6 N 0.8082(8) -0.2016(12) 0.8307(9) 0.0292(15) Uiso 1 d .
N7 N 0.8897(8) -0.1416(12) 0.9164(9) 0.0292(15) Uiso 1 d .
N8 N 0.9161(8) -0.3387(12) 0.7794(9) 0.0292(15) Uiso 1 d .
C1 C 0.8348(11) -0.4917(16) 0.8817(11) 0.035(2) Uiso 1 d .
H1A H 0.8557(11) -0.5338(16) 0.8676(11) 0.043 Uiso 1 calc R
C2 C 0.8230(12) -0.5080(17) 0.9385(12) 0.042(2) Uiso 1 d .
H2A H 0.8085(12) -0.4634(17) 0.9548(12) 0.050 Uiso 1 calc R
H2B H 0.8579(12) -0.5194(17) 0.9570(12) 0.050 Uiso 1 calc R
C3 C 0.7830(12) -0.5699(18) 0.9492(13) 0.051(2) Uiso 1 d .
H3A H 0.7997(12) -0.6166(18) 0.9392(13) 0.061 Uiso 1 calc R
H3B H 0.7754(12) -0.5717(18) 0.9876(13) 0.061 Uiso 1 calc R
C4 C 0.7305(12) -0.5596(19) 0.9181(12) 0.052(2) Uiso 1 d .
H4A H 0.7119(12) -0.5152(19) 0.9303(12) 0.062 Uiso 1 calc R
H4B H 0.7061(12) -0.6014(19) 0.9241(12) 0.062 Uiso 1 calc R
C5 C 0.7425(12) -0.5533(18) 0.8589(12) 0.051(2) Uiso 1 d .
H5A H 0.7080(12) -0.5468(18) 0.8384(12) 0.061 Uiso 1 calc R
H5B H 0.7602(12) -0.5982(18) 0.8465(12) 0.061 Uiso 1 calc R
C6 C 0.7805(11) -0.4877(17) 0.8497(12) 0.042(2) Uiso 1 d .
H6A H 0.7885(11) -0.4847(17) 0.8114(12) 0.050 Uiso 1 calc R
H6B H 0.7612(11) -0.4427(17) 0.8595(12) 0.050 Uiso 1 calc R
C7 C 0.7790(11) -0.2660(17) 0.9860(11) 0.035(2) Uiso 1 d .
H7A H 0.7644(11) -0.2217(17) 1.0037(11) 0.043 Uiso 1 calc R
C8 C 0.7961(11) -0.3175(17) 1.0271(12) 0.042(2) Uiso 1 d .
H8A H 0.8239(11) -0.2943(17) 1.0505(12) 0.050 Uiso 1 calc R
H8B H 0.8133(11) -0.3598(17) 1.0101(12) 0.050 Uiso 1 calc R
C9 C 0.7458(12) -0.3456(18) 1.0633(12) 0.051(2) Uiso 1 d .
H9A H 0.7595(12) -0.3822(18) 1.0890(12) 0.061 Uiso 1 calc R
H9B H 0.7311(12) -0.3044(18) 1.0836(12) 0.061 Uiso 1 calc R
C10 C 0.7023(12) -0.3774(18) 1.0304(12) 0.052(2) Uiso 1 d .
H10A H 0.6710(12) -0.3898(18) 1.0528(12) 0.062 Uiso 1 calc R
H10B H 0.7154(12) -0.4225(18) 1.0138(12) 0.062 Uiso 1 calc R
C11 C 0.6835(12) -0.3221(18) 0.9859(12) 0.051(2) Uiso 1 d .
H11A H 0.6540(12) -0.3442(18) 0.9638(12) 0.061 Uiso 1 calc R
H11B H 0.6686(12) -0.2781(18) 1.0028(12) 0.061 Uiso 1 calc R
C12 C 0.7316(11) -0.3004(17) 0.9498(12) 0.042(2) Uiso 1 d .
H12A H 0.7190(11) -0.2648(17) 0.9228(12) 0.050 Uiso 1 calc R
H12B H 0.7453(11) -0.3437(17) 0.9311(12) 0.050 Uiso 1 calc R
C13 C 0.8967(11) -0.3484(16) 0.7229(11) 0.035(2) Uiso 1 d .
H13A H 0.9228(11) -0.3793(16) 0.7030(11) 0.043 Uiso 1 calc R
C14 C 0.8379(11) -0.3866(17) 0.7245(12) 0.042(2) Uiso 1 d .
H14A H 0.8408(11) -0.4359(17) 0.7399(12) 0.050 Uiso 1 calc R
H14B H 0.8124(11) -0.3577(17) 0.7457(12) 0.050 Uiso 1 calc R
C15 C 0.8186(13) -0.3900(18) 0.6649(12) 0.051(2) Uiso 1 d .
H15A H 0.8450(13) -0.4193(18) 0.6449(12) 0.061 Uiso 1 calc R
H15B H 0.7830(13) -0.4150(18) 0.6627(12) 0.061 Uiso 1 calc R
C16 C 0.8130(12) -0.3156(17) 0.6386(13) 0.052(2) Uiso 1 d .
H16A H 0.7999(12) -0.3211(17) 0.6013(13) 0.062 Uiso 1 calc R
H16B H 0.7865(12) -0.2855(17) 0.6578(13) 0.062 Uiso 1 calc R
C17 C 0.8669(12) -0.2808(19) 0.6401(12) 0.051(2) Uiso 1 d .
H17A H 0.8637(12) -0.2314(19) 0.6251(12) 0.061 Uiso 1 calc R
H17B H 0.8920(12) -0.3088(19) 0.6177(12) 0.061 Uiso 1 calc R
C18 C 0.8913(12) -0.2758(17) 0.6974(11) 0.042(2) Uiso 1 d .
H18A H 0.9276(12) -0.2527(17) 0.6963(11) 0.050 Uiso 1 calc R
H18B H 0.8676(12) -0.2449(17) 0.7192(11) 0.050 Uiso 1 calc R
C19 C 0.7597(11) -0.1827(16) 0.7939(11) 0.035(2) Uiso 1 d .
H19A H 0.7814(11) -0.1952(16) 0.7621(11) 0.043 Uiso 1 calc R
C20 C 0.7267(11) -0.2401(17) 0.7846(12) 0.042(2) Uiso 1 d .
H20A H 0.7105(11) -0.2551(17) 0.8185(12) 0.050 Uiso 1 calc R
H20B H 0.7489(11) -0.2810(17) 0.7718(12) 0.050 Uiso 1 calc R
C21 C 0.6818(12) -0.2260(18) 0.7449(13) 0.051(2) Uiso 1 d .
H21A H 0.6887(12) -0.2567(18) 0.7135(13) 0.061 Uiso 1 calc R
H21B H 0.6476(12) -0.2436(18) 0.7605(13) 0.061 Uiso 1 calc R
C22 C 0.6722(12) -0.1566(18) 0.7267(13) 0.052(2) Uiso 1 d .
H22A H 0.6655(12) -0.1605(18) 0.6879(13) 0.062 Uiso 1 calc R
H22B H 0.6374(12) -0.1409(18) 0.7422(13) 0.062 Uiso 1 calc R
C23 C 0.7074(12) -0.1020(18) 0.7340(13) 0.051(2) Uiso 1 d .
H23A H 0.6865(12) -0.0584(18) 0.7441(13) 0.061 Uiso 1 calc R
H23B H 0.7243(12) -0.0914(18) 0.6996(13) 0.061 Uiso 1 calc R
C24 C 0.7538(11) -0.1130(17) 0.7761(12) 0.042(2) Uiso 1 d .
H24A H 0.7885(11) -0.0973(17) 0.7606(12) 0.050 Uiso 1 calc R
H24B H 0.7467(11) -0.0813(17) 0.8069(12) 0.050 Uiso 1 calc R
C25 C 0.9096(11) -0.0667(16) 0.9172(12) 0.035(2) Uiso 1 d .
H25A H 0.8895(11) -0.0388(16) 0.9446(12) 0.043 Uiso 1 calc R
C26 C 0.9001(12) -0.0302(16) 0.8617(12) 0.042(2) Uiso 1 d .
H26A H 0.8607(12) -0.0287(16) 0.8525(12) 0.050 Uiso 1 calc R
H26B H 0.9188(12) -0.0581(16) 0.8339(12) 0.050 Uiso 1 calc R
C27 C 0.9239(12) 0.0494(17) 0.8654(13) 0.051(2) Uiso 1 d .
H27A H 0.9164(12) 0.0746(17) 0.8313(13) 0.061 Uiso 1 calc R
H27B H 0.9047(12) 0.0762(17) 0.8935(13) 0.061 Uiso 1 calc R
C28 C 0.9797(12) 0.0515(19) 0.8764(13) 0.052(2) Uiso 1 d .
H28A H 0.9916(12) 0.1026(19) 0.8798(13) 0.062 Uiso 1 calc R
H28B H 0.9993(12) 0.0294(19) 0.8466(13) 0.062 Uiso 1 calc R
C29 C 0.9938(12) 0.0125(17) 0.9259(13) 0.051(2) Uiso 1 d .
H29A H 0.9814(12) 0.0419(17) 0.9562(13) 0.061 Uiso 1 calc R
H29B H 1.0339(12) 0.0088(17) 0.9290(13) 0.061 Uiso 1 calc R
C30 C 0.9693(11) -0.0650(16) 0.9308(12) 0.042(2) Uiso 1 d .
H30A H 0.9887(11) -0.0981(16) 0.9068(12) 0.050 Uiso 1 calc R
H30B H 0.9752(11) -0.0826(16) 0.9676(12) 0.050 Uiso 1 calc R
C31 C 1.0398(11) -0.1697(16) 0.7935(11) 0.035(2) Uiso 1 d .
H31A H 1.0580(11) -0.2015(16) 0.7672(11) 0.043 Uiso 1 calc R
C32 C 1.0238(11) -0.1063(16) 0.7630(12) 0.042(2) Uiso 1 d .
H32A H 0.9999(11) -0.0761(16) 0.7851(12) 0.050 Uiso 1 calc R
H32B H 1.0019(11) -0.1226(16) 0.7318(12) 0.050 Uiso 1 calc R
C33 C 1.0692(12) -0.0597(18) 0.7439(12) 0.051(2) Uiso 1 d .
H33A H 1.0534(12) -0.0148(18) 0.7285(12) 0.061 Uiso 1 calc R
H33B H 1.0879(12) -0.0857(18) 0.7151(12) 0.061 Uiso 1 calc R
C34 C 1.1111(13) -0.0391(18) 0.7864(12) 0.052(2) Uiso 1 d .
H34A H 1.1446(13) -0.0219(18) 0.7692(12) 0.062 Uiso 1 calc R
H34B H 1.0967(13) 0.0012(18) 0.8078(12) 0.062 Uiso 1 calc R
C35 C 1.1243(12) -0.0980(18) 0.8201(13) 0.051(2) Uiso 1 d .
H35A H 1.1387(12) -0.0769(18) 0.8537(13) 0.061 Uiso 1 calc R
H35B H 1.1550(12) -0.1237(18) 0.8037(13) 0.061 Uiso 1 calc R
C36 C 1.0841(11) -0.1546(17) 0.8352(12) 0.042(2) Uiso 1 d .
H36A H 1.0666(11) -0.1395(17) 0.8684(12) 0.050 Uiso 1 calc R
H36B H 1.1040(11) -0.2003(17) 0.8426(12) 0.050 Uiso 1 calc R
C37 C 0.9787(11) -0.2806(16) 1.0331(11) 0.035(2) Uiso 1 d .
H37A H 0.9564(11) -0.2675(16) 1.0645(11) 0.043 Uiso 1 calc R
C38 C 1.0317(11) -0.2326(17) 1.0343(11) 0.042(2) Uiso 1 d .
H38A H 1.0215(11) -0.1807(17) 1.0341(11) 0.050 Uiso 1 calc R
H38B H 1.0530(11) -0.2423(17) 1.0021(11) 0.050 Uiso 1 calc R
C39 C 1.0676(12) -0.2498(18) 1.0854(12) 0.051(2) Uiso 1 d .
H39A H 1.1027(12) -0.2236(18) 1.0837(12) 0.061 Uiso 1 calc R
H39B H 1.0485(12) -0.2332(18) 1.1175(12) 0.061 Uiso 1 calc R
C40 C 1.0776(12) -0.3270(18) 1.0890(13) 0.052(2) Uiso 1 d .
H40A H 1.1000(12) -0.3410(18) 1.0585(13) 0.062 Uiso 1 calc R
H40B H 1.0999(12) -0.3359(18) 1.1216(13) 0.062 Uiso 1 calc R
C41 C 1.0315(12) -0.3749(18) 1.0900(12) 0.051(2) Uiso 1 d .
H41A H 1.0107(12) -0.3671(18) 1.1228(12) 0.061 Uiso 1 calc R
H41B H 1.0436(12) -0.4260(18) 1.0891(12) 0.061 Uiso 1 calc R
C42 C 0.9933(12) -0.3562(16) 1.0372(12) 0.042(2) Uiso 1 d .
H42A H 1.0131(12) -0.3704(16) 1.0050(12) 0.050 Uiso 1 calc R
H42B H 0.9596(12) -0.3855(16) 1.0383(12) 0.050 Uiso 1 calc R
C43 C 1.0334(11) -0.4159(16) 0.8795(12) 0.035(2) Uiso 1 d .
H43A H 1.0180(11) -0.4411(16) 0.9109(12) 0.043 Uiso 1 calc R
C44 C 1.0782(11) -0.3622(16) 0.9017(12) 0.042(2) Uiso 1 d .
H44A H 1.0932(11) -0.3346(16) 0.8717(12) 0.050 Uiso 1 calc R
H44B H 1.0608(11) -0.3271(16) 0.9258(12) 0.050 Uiso 1 calc R
C45 C 1.1244(12) -0.3987(18) 0.9314(13) 0.051(2) Uiso 1 d .
H45A H 1.1106(12) -0.4201(18) 0.9646(13) 0.061 Uiso 1 calc R
H45B H 1.1523(12) -0.3621(18) 0.9413(13) 0.061 Uiso 1 calc R
C46 C 1.1504(12) -0.4575(18) 0.8989(13) 0.052(2) Uiso 1 d .
H46A H 1.1764(12) -0.4847(18) 0.9218(13) 0.062 Uiso 1 calc R
H46B H 1.1713(12) -0.4346(18) 0.8702(13) 0.062 Uiso 1 calc R
C47 C 1.1095(12) -0.5110(17) 0.8739(13) 0.051(2) Uiso 1 d .
H47A H 1.1281(12) -0.5411(17) 0.8472(13) 0.061 Uiso 1 calc R
H47B H 1.0958(12) -0.5437(17) 0.9018(13) 0.061 Uiso 1 calc R
C48 C 1.0629(11) -0.4727(17) 0.8480(12) 0.042(2) Uiso 1 d .
H48A H 1.0359(11) -0.5096(17) 0.8366(12) 0.050 Uiso 1 calc R
H48B H 1.0764(11) -0.4492(17) 0.8155(12) 0.050 Uiso 1 calc R
Sb5 Sb 0.61977(7) -0.14716(11) 0.35752(8) 0.0257(6) Uani 1 d .
Sb6 Sb 0.54116(7) -0.17976(12) 0.26195(7) 0.0282(6) Uani 1 d .
Sb7 Sb 0.40909(7) -0.28890(10) 0.46610(8) 0.0214(5) Uani 1 d .
Sb8 Sb 0.48473(7) -0.41819(11) 0.43567(7) 0.0228(5) Uani 1 d .
Na5 Na 0.5981(5) -0.3133(8) 0.4060(6) 0.071(4) Uani 1 d .
Na6 Na 0.5170(7) -0.3498(8) 0.3087(5) 0.080(5) Uani 1 d .
Na7 Na 0.4445(4) -0.2216(7) 0.3490(4) 0.039(3) Uani 1 d .
Na8 Na 0.5206(4) -0.1891(6) 0.4472(4) 0.036(3) Uani 1 d .
N9 N 0.6141(8) -0.1971(12) 0.4271(9) 0.0292(15) Uiso 1 d .
N10 N 0.4251(8) -0.3529(12) 0.3985(9) 0.0292(15) Uiso 1 d .
N11 N 0.4809(8) -0.2521(12) 0.2677(9) 0.0292(15) Uiso 1 d .
N12 N 0.5443(8) -0.4109(12) 0.3839(8) 0.0292(15) Uiso 1 d .
N13 N 0.4245(8) -0.1921(12) 0.4376(8) 0.0292(15) Uiso 1 d .
N14 N 0.4910(8) -0.3208(12) 0.4776(9) 0.0292(15) Uiso 1 d .
N15 N 0.6024(8) -0.2368(12) 0.3058(9) 0.0292(15) Uiso 1 d .
N16 N 0.5350(8) -0.1312(12) 0.3380(9) 0.0292(15) Uiso 1 d .
C49 C 0.5714(11) -0.4812(16) 0.3783(11) 0.035(2) Uiso 1 d .
H49A H 0.5465(11) -0.5198(16) 0.3914(11) 0.043 Uiso 1 calc R
C50 C 0.5849(12) -0.4981(17) 0.3216(12) 0.042(2) Uiso 1 d .
H50A H 0.6076(12) -0.4585(17) 0.3076(12) 0.050 Uiso 1 calc R
H50B H 0.5506(12) -0.4995(17) 0.3001(12) 0.050 Uiso 1 calc R
C51 C 0.6146(12) -0.5693(17) 0.3148(13) 0.051(2) Uiso 1 d .
H51A H 0.6219(12) -0.5769(17) 0.2768(13) 0.061 Uiso 1 calc R
H51B H 0.5912(12) -0.6095(17) 0.3268(13) 0.061 Uiso 1 calc R
C52 C 0.6687(12) -0.5706(19) 0.3467(12) 0.052(2) Uiso 1 d .
H52A H 0.6930(12) -0.5317(19) 0.3342(12) 0.062 Uiso 1 calc R
H52B H 0.6872(12) -0.6177(19) 0.3418(12) 0.062 Uiso 1 calc R
C53 C 0.6562(12) -0.5591(18) 0.4057(12) 0.051(2) Uiso 1 d .
H53A H 0.6905(12) -0.5601(18) 0.4271(12) 0.061 Uiso 1 calc R
H53B H 0.6325(12) -0.5987(18) 0.4182(12) 0.061 Uiso 1 calc R
C54 C 0.6266(11) -0.4836(16) 0.4133(12) 0.042(2) Uiso 1 d .
H54A H 0.6510(11) -0.4438(16) 0.4023(12) 0.050 Uiso 1 calc R
H54B H 0.6182(11) -0.4766(16) 0.4512(12) 0.050 Uiso 1 calc R
C55 C 0.6503(11) -0.2603(17) 0.2718(11) 0.035(2) Uiso 1 d .
H55A H 0.6699(11) -0.2163(17) 0.2590(11) 0.043 Uiso 1 calc R
C56 C 0.6362(11) -0.3027(17) 0.2294(12) 0.042(2) Uiso 1 d .
H56A H 0.6128(11) -0.2742(17) 0.2046(12) 0.050 Uiso 1 calc R
H56B H 0.6144(11) -0.3442(17) 0.2420(12) 0.050 Uiso 1 calc R
C57 C 0.6861(12) -0.3326(18) 0.1984(12) 0.051(2) Uiso 1 d .
H57A H 0.7076(12) -0.2923(18) 0.1836(12) 0.061 Uiso 1 calc R
H57B H 0.6737(12) -0.3644(18) 0.1689(12) 0.061 Uiso 1 calc R
C58 C 0.7215(13) -0.3769(18) 0.2402(13) 0.052(2) Uiso 1 d .
H58A H 0.6999(13) -0.4173(18) 0.2546(13) 0.062 Uiso 1 calc R
H58B H 0.7539(13) -0.3975(18) 0.2229(13) 0.062 Uiso 1 calc R
C59 C 0.7382(12) -0.3296(18) 0.2820(12) 0.051(2) Uiso 1 d .
H59A H 0.7571(12) -0.2871(18) 0.2670(12) 0.061 Uiso 1 calc R
H59B H 0.7642(12) -0.3551(18) 0.3062(12) 0.061 Uiso 1 calc R
C60 C 0.6897(11) -0.3047(17) 0.3125(12) 0.042(2) Uiso 1 d .
H60A H 0.7015(11) -0.2732(17) 0.3424(12) 0.050 Uiso 1 calc R
H60B H 0.6701(11) -0.3470(17) 0.3271(12) 0.050 Uiso 1 calc R
C61 C 0.5093(11) -0.3295(16) 0.5354(11) 0.035(2) Uiso 1 d .
H61A H 0.4854(11) -0.3672(16) 0.5512(11) 0.043 Uiso 1 calc R
C62 C 0.5680(11) -0.3576(17) 0.5406(11) 0.042(2) Uiso 1 d .
H62A H 0.5922(11) -0.3239(17) 0.5217(11) 0.050 Uiso 1 calc R
H62B H 0.5701(11) -0.4053(17) 0.5228(11) 0.050 Uiso 1 calc R
C63 C 0.5895(13) -0.3659(18) 0.5990(12) 0.051(2) Uiso 1 d .
H63A H 0.5699(13) -0.4058(18) 0.6166(12) 0.061 Uiso 1 calc R
H63B H 0.6288(13) -0.3778(18) 0.5992(12) 0.061 Uiso 1 calc R
C64 C 0.5807(12) -0.2959(18) 0.6287(13) 0.052(2) Uiso 1 d .
H64A H 0.6038(12) -0.2575(18) 0.6136(13) 0.062 Uiso 1 calc R
H64B H 0.5918(12) -0.3025(18) 0.6665(13) 0.062 Uiso 1 calc R
C65 C 0.5209(12) -0.2719(19) 0.6255(12) 0.051(2) Uiso 1 d .
H65A H 0.4978(12) -0.3091(19) 0.6423(12) 0.061 Uiso 1 calc R
H65B H 0.5165(12) -0.2259(19) 0.6451(12) 0.061 Uiso 1 calc R
C66 C 0.5022(12) -0.2614(17) 0.5676(11) 0.042(2) Uiso 1 d .
H66A H 0.4634(12) -0.2471(17) 0.5665(11) 0.050 Uiso 1 calc R
H66B H 0.5235(12) -0.2217(17) 0.5517(11) 0.050 Uiso 1 calc R
C67 C 0.6585(11) -0.1728(17) 0.4669(11) 0.035(2) Uiso 1 d .
H67A H 0.6763(11) -0.1290(17) 0.4517(11) 0.043 Uiso 1 calc R
C68 C 0.7026(11) -0.2334(17) 0.4710(12) 0.042(2) Uiso 1 d .
H68A H 0.7199(11) -0.2395(17) 0.4361(12) 0.050 Uiso 1 calc R
H68B H 0.6852(11) -0.2799(17) 0.4804(12) 0.050 Uiso 1 calc R
C69 C 0.7476(12) -0.2136(19) 0.5145(12) 0.051(2) Uiso 1 d .
H69A H 0.7716(12) -0.2561(19) 0.5204(12) 0.061 Uiso 1 calc R
H69B H 0.7703(12) -0.1735(19) 0.5010(12) 0.061 Uiso 1 calc R
C70 C 0.7247(12) -0.1919(18) 0.5651(13) 0.052(2) Uiso 1 d .
H70A H 0.7546(12) -0.1766(18) 0.5897(13) 0.062 Uiso 1 calc R
H70B H 0.7063(12) -0.2340(18) 0.5812(13) 0.062 Uiso 1 calc R
C71 C 0.6841(12) -0.1301(17) 0.5586(13) 0.051(2) Uiso 1 d .
H71A H 0.6693(12) -0.1172(17) 0.5936(13) 0.061 Uiso 1 calc R
H71B H 0.7027(12) -0.0869(17) 0.5444(13) 0.061 Uiso 1 calc R
C72 C 0.6381(11) -0.1518(17) 0.5212(11) 0.042(2) Uiso 1 d .
H72A H 0.6122(11) -0.1109(17) 0.5173(11) 0.050 Uiso 1 calc R
H72B H 0.6183(11) -0.1932(17) 0.5365(11) 0.050 Uiso 1 calc R
C73 C 0.5179(11) -0.0567(16) 0.3403(11) 0.035(2) Uiso 1 d .
H73A H 0.5424(11) -0.0276(16) 0.3174(11) 0.043 Uiso 1 calc R
C74 C 0.5193(12) -0.0215(17) 0.3983(12) 0.042(2) Uiso 1 d .
H74A H 0.4978(12) -0.0523(17) 0.4222(12) 0.050 Uiso 1 calc R
H74B H 0.5574(12) -0.0212(17) 0.4120(12) 0.050 Uiso 1 calc R
C75 C 0.4984(12) 0.0506(18) 0.3997(13) 0.051(2) Uiso 1 d .
H75A H 0.5234(12) 0.0826(18) 0.3802(13) 0.061 Uiso 1 calc R
H75B H 0.4986(12) 0.0671(18) 0.4372(13) 0.061 Uiso 1 calc R
C76 C 0.4423(12) 0.0600(19) 0.3769(13) 0.052(2) Uiso 1 d .
H76A H 0.4328(12) 0.1121(19) 0.3757(13) 0.062 Uiso 1 calc R
H76B H 0.4157(12) 0.0348(19) 0.3994(13) 0.062 Uiso 1 calc R
C77 C 0.4404(13) 0.0286(17) 0.3217(12) 0.051(2) Uiso 1 d .
H77A H 0.4631(13) 0.0593(17) 0.2987(12) 0.061 Uiso 1 calc R
H77B H 0.4025(13) 0.0315(17) 0.3078(12) 0.061 Uiso 1 calc R
C78 C 0.4602(11) -0.0512(16) 0.3170(12) 0.042(2) Uiso 1 d .
H78A H 0.4356(11) -0.0837(16) 0.3366(12) 0.050 Uiso 1 calc R
H78B H 0.4597(11) -0.0662(16) 0.2793(12) 0.050 Uiso 1 calc R
C79 C 0.3847(11) -0.1327(16) 0.4469(11) 0.035(2) Uiso 1 d .
H79A H 0.4010(11) -0.0871(16) 0.4328(11) 0.043 Uiso 1 calc R
C80 C 0.3730(12) -0.1194(17) 0.5057(11) 0.042(2) Uiso 1 d .
H80A H 0.4077(12) -0.1110(17) 0.5254(11) 0.050 Uiso 1 calc R
H80B H 0.3557(12) -0.1630(17) 0.5207(11) 0.050 Uiso 1 calc R
C81 C 0.3353(12) -0.0536(18) 0.5133(13) 0.051(2) Uiso 1 d .
H81A H 0.3532(12) -0.0094(18) 0.4999(13) 0.061 Uiso 1 calc R
H81B H 0.3286(12) -0.0468(18) 0.5516(13) 0.061 Uiso 1 calc R
C82 C 0.2786(12) -0.0659(19) 0.4820(12) 0.052(2) Uiso 1 d .
H82A H 0.2583(12) -0.1065(19) 0.4978(12) 0.062 Uiso 1 calc R
H82B H 0.2559(12) -0.0217(19) 0.4834(12) 0.062 Uiso 1 calc R
C83 C 0.2923(12) -0.0830(18) 0.4260(12) 0.051(2) Uiso 1 d .
H83A H 0.3083(12) -0.0390(18) 0.4102(12) 0.061 Uiso 1 calc R
H83B H 0.2578(12) -0.0931(18) 0.4062(12) 0.061 Uiso 1 calc R
C84 C 0.3304(11) -0.1450(17) 0.4165(12) 0.042(2) Uiso 1 d .
H84A H 0.3373(11) -0.1492(17) 0.3780(12) 0.050 Uiso 1 calc R
H84B H 0.3136(11) -0.1908(17) 0.4284(12) 0.050 Uiso 1 calc R
C85 C 0.4468(11) -0.2559(16) 0.2182(11) 0.035(2) Uiso 1 d .
H85A H 0.4705(11) -0.2433(16) 0.1878(11) 0.043 Uiso 1 calc R
C86 C 0.3985(11) -0.2037(17) 0.2171(11) 0.042(2) Uiso 1 d .
H86A H 0.4121(11) -0.1534(17) 0.2198(11) 0.050 Uiso 1 calc R
H86B H 0.3757(11) -0.2131(17) 0.2483(11) 0.050 Uiso 1 calc R
C87 C 0.3632(12) -0.2118(18) 0.1657(12) 0.051(2) Uiso 1 d .
H87A H 0.3325(12) -0.1771(18) 0.1664(12) 0.061 Uiso 1 calc R
H87B H 0.3854(12) -0.2006(18) 0.1345(12) 0.061 Uiso 1 calc R
C88 C 0.3407(12) -0.2899(17) 0.1608(13) 0.052(2) Uiso 1 d .
H88A H 0.3178(12) -0.2949(17) 0.1281(13) 0.062 Uiso 1 calc R
H88B H 0.3182(12) -0.3019(17) 0.1918(13) 0.062 Uiso 1 calc R
C89 C 0.3910(12) -0.3415(18) 0.1585(12) 0.051(2) Uiso 1 d .
H89A H 0.3785(12) -0.3923(18) 0.1551(12) 0.061 Uiso 1 calc R
H89B H 0.4128(12) -0.3296(18) 0.1271(12) 0.061 Uiso 1 calc R
C90 C 0.4268(12) -0.3329(16) 0.2100(12) 0.042(2) Uiso 1 d .
H90A H 0.4054(12) -0.3477(16) 0.2410(12) 0.050 Uiso 1 calc R
H90B H 0.4586(12) -0.3657(16) 0.2080(12) 0.050 Uiso 1 calc R
C91 C 0.3815(11) -0.3909(16) 0.3708(12) 0.035(2) Uiso 1 d .
H91A H 0.3989(11) -0.4193(16) 0.3419(12) 0.043 Uiso 1 calc R
C92 C 0.3423(11) -0.3367(16) 0.3429(12) 0.042(2) Uiso 1 d .
H92A H 0.3631(11) -0.3050(16) 0.3189(12) 0.050 Uiso 1 calc R
H92B H 0.3250(11) -0.3056(16) 0.3698(12) 0.050 Uiso 1 calc R
C93 C 0.2977(12) -0.3776(18) 0.3104(13) 0.051(2) Uiso 1 d .
H93A H 0.2716(12) -0.3417(18) 0.2955(13) 0.061 Uiso 1 calc R
H93B H 0.3150(12) -0.4023(18) 0.2803(13) 0.061 Uiso 1 calc R
C94 C 0.2670(12) -0.4318(17) 0.3408(13) 0.052(2) Uiso 1 d .
H94A H 0.2422(12) -0.4592(17) 0.3167(13) 0.062 Uiso 1 calc R
H94B H 0.2449(12) -0.4074(17) 0.3679(13) 0.062 Uiso 1 calc R
C95 C 0.3090(12) -0.4850(18) 0.3685(13) 0.051(2) Uiso 1 d .
H95A H 0.2892(12) -0.5199(18) 0.3909(13) 0.061 Uiso 1 calc R
H95B H 0.3282(12) -0.5129(18) 0.3410(13) 0.061 Uiso 1 calc R
C96 C 0.3507(11) -0.4443(17) 0.4029(12) 0.042(2) Uiso 1 d .
H96A H 0.3318(11) -0.4186(17) 0.4317(12) 0.050 Uiso 1 calc R
H96B H 0.3765(11) -0.4793(17) 0.4195(12) 0.050 Uiso 1 calc R

loop_
_atom_type_symbol
_atom_type_description
_atom_type_scat_dispersion_real
_atom_type_scat_dispersion_imag
_atom_type_scat_source
C C 0.0033 0.0016 'International Tables Vol C Tables 4.2.6.8 and 6.1.1.4'
H H 0.0000 0.0000 'International Tables Vol C Tables 4.2.6.8 and 6.1.1.4'
N N 0.0061 0.0033 'International Tables Vol C Tables 4.2.6.8 and 6.1.1.4'
Na Na 0.0362 0.0249 'International Tables Vol C Tables 4.2.6.8 and 6.1.1.4'
Sb Sb -0.5866 1.5461 'International Tables Vol C Tables 4.2.6.8 and 6.1.1.4'

loop_
_geom_angle_atom_site_label_1
_geom_angle_atom_site_label_2
_geom_angle_atom_site_label_3
_geom_angle
N5 Sb1 N7 100.6(9)
N5 Sb1 N2 101.0(9)
N7 Sb1 N2 76.7(8)
N5 Sb1 Sb2 123.1(6)
N7 Sb1 Sb2 42.7(6)
N2 Sb1 Sb2 41.7(6)
N5 Sb1 Na3 42.4(7)
N7 Sb1 Na3 58.6(6)
N2 Sb1 Na3 95.5(6)
Sb2 Sb1 Na3 91.2(2)
N5 Sb1 Na1 37.5(7)
N7 Sb1 Na1 95.0(7)
N2 Sb1 Na1 63.7(6)
Sb2 Sb1 Na1 94.0(2)
Na3 Sb1 Na1 55.2(4)
N6 Sb2 N2 98.3(9)
N6 Sb2 N7 98.5(8)
N2 Sb2 N7 77.9(8)
N6 Sb2 Sb1 120.5(6)
N2 Sb2 Sb1 43.2(6)
N7 Sb2 Sb1 42.7(6)
N6 Sb2 Na2 42.8(7)
N2 Sb2 Na2 55.5(6)
N7 Sb2 Na2 89.6(6)
Sb1 Sb2 Na2 86.0(2)
N6 Sb2 Na4 41.8(6)
N2 Sb2 Na4 94.4(6)
N7 Sb2 Na4 57.1(6)
Sb1 Sb2 Na4 89.5(2)
Na2 Sb2 Na4 56.0(3)
N3 Sb3 N1 99.0(9)
N3 Sb3 N8 98.9(8)
N1 Sb3 N8 76.4(8)
N3 Sb3 Sb4 121.4(6)
N1 Sb3 Sb4 41.9(6)
N8 Sb3 Sb4 42.8(5)
N3 Sb3 Na1 39.7(6)
N1 Sb3 Na1 59.6(6)
N8 Sb3 Na1 93.7(6)
Sb4 Sb3 Na1 91.1(3)
N3 Sb3 Na2 40.4(7)
N1 Sb3 Na2 92.7(6)
N8 Sb3 Na2 58.8(6)
Sb4 Sb3 Na2 90.5(2)
Na1 Sb3 Na2 54.7(3)
N4 Sb4 N1 100.5(9)
N4 Sb4 N8 98.6(8)
N1 Sb4 N8 77.2(8)
N4 Sb4 Sb3 122.5(6)
N1 Sb4 Sb3 42.0(6)
N8 Sb4 Sb3 43.7(6)
N4 Sb4 Na3 40.8(7)
N1 Sb4 Na3 59.7(7)
N8 Sb4 Na3 90.4(6)
Sb3 Sb4 Na3 89.5(3)
N4 Sb4 Na4 43.5(6)
N1 Sb4 Na4 95.5(6)
N8 Sb4 Na4 55.6(6)
Sb3 Sb4 Na4 90.1(2)
Na3 Sb4 Na4 56.1(3)
N3 Na1 N5 154.2(10)
N3 Na1 N1 72.4(8)
N5 Na1 N1 100.1(9)
N3 Na1 Na2 47.4(6)
N5 Na1 Na2 108.4(8)
N1 Na1 Na2 85.0(6)
N3 Na1 Na3 113.6(8)
N5 Na1 Na3 47.0(7)
N1 Na1 Na3 56.8(6)
Na2 Na1 Na3 85.9(5)
N3 Na1 Sb3 34.7(6)
N5 Na1 Sb3 134.9(8)
N1 Na1 Sb3 38.0(5)
Na2 Na1 Sb3 63.4(4)
Na3 Na1 Sb3 88.0(5)
N3 Na1 Sb1 129.6(8)
N5 Na1 Sb1 31.5(6)
N1 Na1 Sb1 116.5(6)
Na2 Na1 Sb1 82.8(4)
Na3 Na1 Sb1 60.3(4)
Sb3 Na1 Sb1 135.7(4)
N6 Na2 N3 164.1(10)
N6 Na2 N2 74.9(8)
N3 Na2 N2 105.5(8)
N6 Na2 N8 94.9(8)
N3 Na2 N8 72.7(8)
N2 Na2 N8 131.1(7)
N6 Na2 Na1 125.2(7)
N3 Na2 Na1 45.7(6)
N2 Na2 Na1 65.1(6)
N8 Na2 Na1 85.4(6)
N6 Na2 Na4 48.0(6)
N3 Na2 Na4 116.2(7)
N2 Na2 Na4 89.0(6)
N8 Na2 Na4 53.7(5)
Na1 Na2 Na4 94.2(5)
N6 Na2 Sb2 36.1(6)
N3 Na2 Sb2 142.2(7)
N2 Na2 Sb2 38.8(5)
N8 Na2 Sb2 117.6(6)
Na1 Na2 Sb2 97.1(4)
Na4 Na2 Sb2 64.0(3)
N6 Na2 Sb3 133.3(8)
N3 Na2 Sb3 34.1(6)
N2 Na2 Sb3 126.4(6)
N8 Na2 Sb3 38.7(5)
Na1 Na2 Sb3 61.8(4)
Na4 Na2 Sb3 87.9(4)
Sb2 Na2 Sb3 144.4(4)
N4 Na3 N5 163.1(10)
N4 Na3 N7 99.0(8)
N5 Na3 N7 73.0(8)
N4 Na3 N1 73.2(8)
N5 Na3 N1 99.8(9)
N7 Na3 N1 128.8(7)
N4 Na3 Na4 48.2(6)
N5 Na3 Na4 116.9(7)
N7 Na3 Na4 57.2(5)
N1 Na3 Na4 85.5(6)
N4 Na3 Na1 120.7(8)
N5 Na3 Na1 45.8(7)
N7 Na3 Na1 88.5(7)
N1 Na3 Na1 57.8(6)
Na4 Na3 Na1 94.0(5)
N4 Na3 Sb4 34.8(6)
N5 Na3 Sb4 136.6(8)
N7 Na3 Sb4 119.1(6)
N1 Na3 Sb4 38.5(5)
Na4 Na3 Sb4 62.1(3)
Na1 Na3 Sb4 91.2(5)
N4 Na3 Sb1 137.0(7)
N5 Na3 Sb1 34.5(6)
N7 Na3 Sb1 38.8(5)
N1 Na3 Sb1 121.6(6)
Na4 Na3 Sb1 90.4(4)
Na1 Na3 Sb1 64.5(4)
Sb4 Na3 Sb1 142.8(4)
N4 Na4 N6 158.6(10)
N4 Na4 N8 74.0(8)
N6 Na4 N8 98.3(8)
N4 Na4 N7 96.3(8)
N6 Na4 N7 71.6(7)
N8 Na4 N7 126.0(8)
N4 Na4 Na3 45.6(6)
N6 Na4 Na3 114.6(7)
N8 Na4 Na3 84.0(6)
N7 Na4 Na3 56.8(5)
N4 Na4 Na2 115.6(7)
N6 Na4 Na2 46.1(6)
N8 Na4 Na2 59.3(6)
N7 Na4 Na2 80.2(6)
Na3 Na4 Na2 85.6(5)
N4 Na4 Sb4 35.1(6)
N6 Na4 Sb4 135.9(7)
N8 Na4 Sb4 39.3(4)
N7 Na4 Sb4 118.4(6)
Na3 Na4 Sb4 61.8(3)
Na2 Na4 Sb4 91.2(4)
N4 Na4 Sb2 133.1(7)
N6 Na4 Sb2 34.1(5)
N8 Na4 Sb2 119.2(6)
N7 Na4 Sb2 37.9(4)
Na3 Na4 Sb2 89.0(4)
Na2 Na4 Sb2 59.9(3)
Sb4 Na4 Sb2 141.3(4)
C43 N1 Sb4 120.8(17)
C43 N1 Sb3 116.6(17)
Sb4 N1 Sb3 96.1(9)
C43 N1 Na3 106.8(16)
Sb4 N1 Na3 81.8(8)
Sb3 N1 Na3 129.6(9)
C43 N1 Na1 100.2(16)
Sb4 N1 Na1 133.7(10)
Sb3 N1 Na1 82.4(7)
Na3 N1 Na1 65.4(6)
C7 N2 Sb2 116.5(17)
C7 N2 Sb1 110.3(16)
Sb2 N2 Sb1 95.1(9)
C7 N2 Na2 115.9(16)
Sb2 N2 Na2 85.6(8)
Sb1 N2 Na2 127.7(10)
C1 N3 Sb3 111.2(17)
C1 N3 Na1 126.9(17)
Sb3 N3 Na1 105.6(10)
C1 N3 Na2 117.1(16)
Sb3 N3 Na2 105.5(10)
Na1 N3 Na2 86.9(9)
C31 N4 Sb4 109.9(17)
C31 N4 Na3 123.9(17)
Sb4 N4 Na3 104.4(10)
C31 N4 Na4 126.8(17)
Sb4 N4 Na4 101.4(9)
Na3 N4 Na4 86.2(9)
C37 N5 Sb1 114.8(17)
C37 N5 Na1 113.5(17)
Sb1 N5 Na1 111.0(10)
C37 N5 Na3 123.9(16)
Sb1 N5 Na3 103.1(10)
Na1 N5 Na3 87.2(9)
C19 N6 Sb2 113.0(16)
C19 N6 Na2 121.5(17)
Sb2 N6 Na2 101.2(10)
C19 N6 Na4 126.1(17)
Sb2 N6 Na4 104.1(9)
Na2 N6 Na4 85.9(8)
C25 N7 Sb1 114.8(17)
C25 N7 Sb2 115.1(16)
Sb1 N7 Sb2 94.6(9)
C25 N7 Na3 107.1(15)
Sb1 N7 Na3 82.6(7)
Sb2 N7 Na3 134.3(10)
C25 N7 Na4 107.1(16)
Sb1 N7 Na4 133.4(10)
Sb2 N7 Na4 85.0(7)
Na3 N7 Na4 66.0(6)
C13 N8 Sb4 112.2(16)
C13 N8 Sb3 112.0(17)
Sb4 N8 Sb3 93.4(8)
C13 N8 Na4 109.0(16)
Sb4 N8 Na4 85.2(8)
Sb3 N8 Na4 136.1(10)
C13 N8 Na2 113.6(15)
Sb4 N8 Na2 132.0(9)
Sb3 N8 Na2 82.5(7)
Na4 N8 Na2 67.0(6)
N3 C1 C2 111.9(23)
N3 C1 C6 114.1(23)
C2 C1 C6 108.9(24)
C1 C2 C3 117.2(26)
C4 C3 C2 111.0(26)
C3 C4 C5 109.5(26)
C4 C5 C6 109.6(26)
C1 C6 C5 113.6(24)
C8 C7 N2 115.5(23)
C8 C7 C12 109.9(25)
N2 C7 C12 105.9(22)
C7 C8 C9 113.1(24)
C10 C9 C8 111.3(26)
C9 C10 C11 110.0(27)
C12 C11 C10 111.5(24)
C11 C12 C7 108.8(24)
C18 C13 N8 108.9(23)
C18 C13 C14 109.5(23)
N8 C13 C14 107.1(22)
C15 C14 C13 104.3(23)
C16 C15 C14 113.8(27)
C17 C16 C15 108.0(26)
C16 C17 C18 112.3(27)
C13 C18 C17 112.1(26)
C20 C19 C24 128.4(27)
C20 C19 N6 112.5(25)
C24 C19 N6 119.1(24)
C19 C20 C21 114.3(27)
C22 C21 C20 120.1(29)
C23 C22 C21 123.3(30)
C22 C23 C24 117.2(29)
C19 C24 C23 114.7(26)
N7 C25 C30 110.3(23)
N7 C25 C26 110.5(23)
C30 C25 C26 108.7(23)
C25 C26 C27 107.4(24)
C28 C27 C26 113.5(28)
C27 C28 C29 111.5(28)
C28 C29 C30 115.6(27)
C25 C30 C29 112.3(24)
C32 C31 N4 118.0(23)
C32 C31 C36 113.6(25)
N4 C31 C36 111.5(23)
C31 C32 C33 116.1(25)
C32 C33 C34 114.6(26)
C35 C34 C33 112.0(28)
C34 C35 C36 123.2(27)
C35 C36 C31 114.8(25)
C42 C37 N5 111.8(24)
C42 C37 C38 109.8(24)
N5 C37 C38 109.8(22)
C37 C38 C39 110.4(24)
C40 C39 C38 109.9(27)
C41 C40 C39 118.2(29)
C40 C41 C42 107.0(26)
C37 C42 C41 113.3(25)
N1 C43 C48 118.2(24)
N1 C43 C44 111.7(23)
C48 C43 C44 106.5(22)
C45 C44 C43 114.1(26)
C44 C45 C46 112.0(27)
C45 C46 C47 113.9(26)
C48 C47 C46 111.3(27)
C47 C48 C43 118.4(26)
N9 Sb5 N15 99.3(9)
N9 Sb5 N16 100.3(8)
N15 Sb5 N16 77.8(8)
N9 Sb5 Sb6 122.6(6)
N15 Sb5 Sb6 43.0(6)
N16 Sb5 Sb6 43.0(6)
N9 Sb5 Na5 40.4(7)
N15 Sb5 Na5 58.9(6)
N16 Sb5 Na5 92.7(6)
Sb6 Sb5 Na5 90.2(2)
N9 Sb5 Na8 41.7(6)
N15 Sb5 Na8 95.3(6)
N16 Sb5 Na8 59.0(6)
Sb6 Sb5 Na8 91.6(2)
Na5 Sb5 Na8 55.6(3)
N11 Sb6 N16 98.6(9)
N11 Sb6 N15 98.5(9)
N16 Sb6 N15 78.7(8)
N11 Sb6 Sb5 121.4(6)
N16 Sb6 Sb5 43.6(6)
N15 Sb6 Sb5 43.5(6)
N11 Sb6 Na7 42.7(7)
N16 Sb6 Na7 56.1(6)
N15 Sb6 Na7 92.8(6)
Sb5 Sb6 Na7 88.6(2)
N11 Sb6 Na6 39.3(7)
N16 Sb6 Na6 93.4(7)
N15 Sb6 Na6 59.4(6)
Sb5 Sb6 Na6 91.2(2)
Na7 Sb6 Na6 55.4(3)
N13 Sb7 N14 96.5(8)
N13 Sb7 N10 99.9(9)
N14 Sb7 N10 76.2(8)
N13 Sb7 Sb8 118.9(6)
N14 Sb7 Sb8 41.6(6)
N10 Sb7 Sb8 41.9(6)
N13 Sb7 Na7 44.1(7)
N14 Sb7 Na7 87.6(6)
N10 Sb7 Na7 55.9(6)
Sb8 Sb7 Na7 84.2(2)
N13 Sb7 Na8 44.2(6)
N14 Sb7 Na8 52.5(6)
N10 Sb7 Na8 91.4(6)
Sb8 Sb7 Na8 83.8(2)
Na7 Sb7 Na8 55.8(3)
N12 Sb8 N14 103.1(9)
N12 Sb8 N10 100.6(9)
N14 Sb8 N10 76.9(8)
N12 Sb8 Sb7 124.0(7)
N14 Sb8 Sb7 42.0(5)
N10 Sb8 Sb7 42.3(6)
N12 Sb8 Na5 38.6(7)
N14 Sb8 Na5 65.2(6)
N10 Sb8 Na5 97.9(6)
Sb7 Sb8 Na5 96.3(2)
N12 Sb8 Na6 36.9(7)
N14 Sb8 Na6 97.7(6)
N10 Sb8 Na6 64.0(6)
Sb7 Sb8 Na6 95.5(2)
Na5 Sb8 Na6 54.0(4)
N9 Na5 N12 154.8(10)
N9 Na5 N15 74.4(8)
N12 Na5 N15 101.7(9)
N9 Na5 Na8 48.2(6)
N12 Na5 Na8 107.5(7)
N15 Na5 Na8 88.1(6)
N9 Na5 Na6 119.1(8)
N12 Na5 Na6 45.8(7)
N15 Na5 Na6 57.9(6)
Na8 Na5 Na6 92.0(5)
N9 Na5 Sb5 35.1(6)
N12 Na5 Sb5 136.6(8)
N15 Na5 Sb5 39.3(5)
Na8 Na5 Sb5 63.8(3)
Na6 Na5 Sb5 90.9(5)
N9 Na5 Sb8 128.1(8)
N12 Na5 Sb8 32.6(6)
N15 Na5 Sb8 120.2(6)
Na8 Na5 Sb8 81.0(4)
Na6 Na5 Sb8 63.9(4)
Sb5 Na5 Sb8 136.1(4)
N11 Na6 N12 151.5(11)
N11 Na6 N15 72.3(8)
N12 Na6 N15 100.0(8)
N11 Na6 Na7 47.6(6)
N12 Na6 Na7 105.1(8)
N15 Na6 Na7 83.4(6)
N11 Na6 Na5 114.6(8)
N12 Na6 Na5 45.9(6)
N15 Na6 Na5 56.0(6)
Na7 Na6 Na5 86.7(5)
N11 Na6 Sb6 34.3(6)
N12 Na6 Sb6 133.6(8)
N15 Na6 Sb6 38.2(5)
Na7 Na6 Sb6 61.5(3)
Na5 Na6 Sb6 87.7(5)
N11 Na6 Sb8 127.3(8)
N12 Na6 Sb8 31.4(6)
N15 Na6 Sb8 116.5(6)
Na7 Na6 Sb8 80.6(4)
Na5 Na6 Sb8 62.1(4)
Sb6 Na6 Sb8 133.1(4)
N11 Na7 N13 169.3(9)
N11 Na7 N10 105.0(8)
N13 Na7 N10 74.6(8)
N11 Na7 N16 74.6(8)
N13 Na7 N16 98.0(8)
N10 Na7 N16 135.3(7)
N11 Na7 Na8 120.6(7)
N13 Na7 Na8 48.8(6)
N10 Na7 Na8 85.3(6)
N16 Na7 Na8 60.1(5)
N11 Na7 Na6 45.6(6)
N13 Na7 Na6 127.6(7)
N10 Na7 Na6 65.9(6)
N16 Na7 Na6 87.7(6)
Na8 Na7 Na6 93.8(4)
N11 Na7 Sb7 143.5(7)
N13 Na7 Sb7 35.4(6)
N10 Na7 Sb7 39.2(5)
N16 Na7 Sb7 122.2(6)
Na8 Na7 Sb7 62.3(3)
Na6 Na7 Sb7 99.6(4)
N11 Na7 Sb6 35.7(6)
N13 Na7 Sb6 136.9(7)
N10 Na7 Sb6 128.7(6)
N16 Na7 Sb6 39.0(5)
Na8 Na7 Sb6 93.0(3)
Na6 Na7 Sb6 63.1(4)
Sb7 Na7 Sb6 150.0(3)
N9 Na8 N13 161.1(9)
N9 Na8 N14 106.2(8)
N13 Na8 N14 74.2(8)
N9 Na8 N16 71.9(7)
N13 Na8 N16 93.0(7)
N14 Na8 N16 129.3(7)
N9 Na8 Na7 112.6(7)
N13 Na8 Na7 48.5(6)
N14 Na8 Na7 83.6(6)
N16 Na8 Na7 54.5(5)
N9 Na8 Na5 44.9(6)
N13 Na8 Na5 123.6(7)
N14 Na8 Na5 66.6(6)
N16 Na8 Na5 82.7(6)
Na7 Na8 Na5 87.4(4)
N9 Na8 Sb7 142.9(7)
N13 Na8 Sb7 35.3(6)
N14 Na8 Sb7 39.1(5)
N16 Na8 Sb7 116.3(5)
Na7 Na8 Sb7 61.9(3)
Na5 Na8 Sb7 98.5(4)
N9 Na8 Sb5 34.0(5)
N13 Na8 Sb5 131.0(6)
N14 Na8 Sb5 126.7(6)
N16 Na8 Sb5 38.2(4)
Na7 Na8 Sb5 86.8(3)
Na5 Na8 Sb5 60.6(3)
Sb7 Na8 Sb5 144.1(3)
C67 N9 Sb5 112.3(17)
C67 N9 Na5 123.6(17)
Sb5 N9 Na5 104.5(10)
C67 N9 Na8 121.4(16)
Sb5 N9 Na8 104.3(9)
Na5 N9 Na8 86.8(9)
C91 N10 Sb8 116.0(18)
C91 N10 Sb7 120.6(17)
Sb8 N10 Sb7 95.8(9)
C91 N10 Na7 109.9(16)
Sb8 N10 Na7 125.3(9)
Sb7 N10 Na7 84.9(8)
C85 N11 Sb6 112.0(17)
C85 N11 Na6 123.8(18)
Sb6 N11 Na6 106.4(10)
C85 N11 Na7 122.0(17)
Sb6 N11 Na7 101.7(10)
Na6 N11 Na7 86.8(9)
C49 N12 Sb8 110.3(17)
C49 N12 Na6 118.7(17)
Sb8 N12 Na6 111.7(10)
C49 N12 Na5 117.2(16)
Sb8 N12 Na5 108.8(10)
Na6 N12 Na5 88.3(10)
C79 N13 Sb7 118.7(17)
C79 N13 Na7 118.0(16)
Sb7 N13 Na7 100.4(10)
C79 N13 Na8 128.4(17)
Sb7 N13 Na8 100.6(9)
Na7 N13 Na8 82.7(8)
C61 N14 Sb8 114.2(17)
C61 N14 Sb7 115.0(15)
Sb8 N14 Sb7 96.4(8)
C61 N14 Na8 107.1(16)
Sb8 N14 Na8 131.3(10)
Sb7 N14 Na8 88.4(8)
C55 N15 Sb6 113.1(16)
C55 N15 Sb5 114.4(16)
Sb6 N15 Sb5 93.5(9)
C55 N15 Na5 113.1(15)
Sb6 N15 Na5 130.9(9)
Sb5 N15 Na5 81.8(7)
C55 N15 Na6 111.6(16)
Sb6 N15 Na6 82.4(7)
Sb5 N15 Na6 131.3(10)
Na5 N15 Na6 66.1(6)
C73 N16 Sb6 117.7(17)
C73 N16 Sb5 113.8(16)
Sb6 N16 Sb5 93.4(8)
C73 N16 Na7 109.4(16)
Sb6 N16 Na7 84.9(7)
Sb5 N16 Na7 131.6(10)
C73 N16 Na8 105.4(16)
Sb6 N16 Na8 134.0(10)
Sb5 N16 Na8 82.8(7)
Na7 N16 Na8 65.4(5)
N12 C49 C50 112.6(24)
N12 C49 C54 110.6(22)
C50 C49 C54 108.4(23)
C49 C50 C51 113.8(26)
C50 C51 C52 111.6(26)
C51 C52 C53 108.2(26)
C52 C53 C54 109.9(26)
C53 C54 C49 110.0(24)
C56 C55 N15 114.5(24)
C56 C55 C60 110.1(25)
N15 C55 C60 104.1(21)
C55 C56 C57 113.9(25)
C56 C57 C58 106.0(25)
C59 C58 C57 108.8(27)
C58 C59 C60 110.3(26)
C59 C60 C55 107.4(24)
C66 C61 N14 113.0(23)
C66 C61 C62 110.8(23)
N14 C61 C62 112.0(21)
C61 C62 C63 114.3(24)
C64 C63 C62 109.6(26)
C63 C64 C65 111.5(27)
C66 C65 C64 110.7(25)
C61 C66 C65 111.8(25)
C72 C67 N9 114.9(22)
C72 C67 C68 111.6(24)
N9 C67 C68 108.4(22)
C67 C68 C69 110.7(24)
C70 C69 C68 113.1(26)
C69 C70 C71 111.9(28)
C72 C71 C70 110.4(27)
C71 C72 C67 111.9(24)
N16 C73 C78 108.5(23)
N16 C73 C74 115.1(24)
C78 C73 C74 108.9(23)
C75 C74 C73 113.7(26)
C74 C75 C76 115.3(28)
C75 C76 C77 108.7(27)
C76 C77 C78 115.5(27)
C73 C78 C77 108.8(24)
N13 C79 C80 114.1(23)
N13 C79 C84 112.0(23)
C80 C79 C84 109.0(24)
C79 C80 C81 111.8(25)
C80 C81 C82 110.2(26)
C83 C82 C81 106.5(26)
C82 C83 C84 117.8(27)
C83 C84 C79 110.1(25)
N11 C85 C90 109.4(23)
N11 C85 C86 114.1(23)
C90 C85 C86 109.9(23)
C85 C86 C87 112.0(25)
C88 C87 C86 110.4(26)
C87 C88 C89 106.8(25)
C90 C89 C88 109.9(25)
C85 C90 C89 112.6(25)
N10 C91 C96 115.9(24)
N10 C91 C92 110.6(24)
C96 C91 C92 110.9(23)
C91 C92 C93 110.5(25)
C94 C93 C92 114.8(27)
C93 C94 C95 108.4(25)
C96 C95 C94 111.7(26)
C91 C96 C95 111.0(25)

loop_
_geom_bond_atom_site_label_1
_geom_bond_atom_site_label_2
_geom_bond_distance
Sb1 N5 1.95(2)
Sb1 N7 2.12(2)
Sb1 N2 2.14(2)
Sb1 Sb2 3.120(3)
Sb1 Na3 3.359(14)
Sb1 Na1 3.49(2)
Sb2 N6 1.99(2)
Sb2 N2 2.09(2)
Sb2 N7 2.12(2)
Sb2 Na2 3.317(13)
Sb2 Na4 3.446(12)
Sb3 N3 2.00(2)
Sb3 N1 2.11(2)
Sb3 N8 2.17(2)
Sb3 Sb4 3.133(3)
Sb3 Na1 3.39(2)
Sb3 Na2 3.442(14)
Sb4 N4 1.97(2)
Sb4 N1 2.10(2)
Sb4 N8 2.13(2)
Sb4 Na3 3.349(14)
Sb4 Na4 3.360(12)
Na1 N3 2.25(2)
Na1 N5 2.28(3)
Na1 N1 2.95(3)
Na1 Na2 3.14(2)
Na1 Na3 3.17(2)
Na2 N6 2.30(2)
Na2 N3 2.31(2)
Na2 N2 2.74(3)
Na2 N8 2.97(3)
Na2 Na4 3.18(2)
Na3 N4 2.26(2)
Na3 N5 2.33(3)
Na3 N7 2.89(3)
Na3 N1 2.92(3)
Na3 Na4 3.16(2)
Na4 N4 2.36(2)
Na4 N6 2.37(2)
Na4 N8 2.78(3)
Na4 N7 2.90(2)
N1 C43 1.46(3)
N2 C7 1.49(3)
N3 C1 1.47(3)
N4 C31 1.49(3)
N5 C37 1.50(3)
N6 C19 1.53(3)
N7 C25 1.46(3)
N8 C13 1.50(3)
C1 C2 1.50(4)
C1 C6 1.55(4)
C2 C3 1.54(4)
C3 C4 1.51(4)
C4 C5 1.53(4)
C5 C6 1.55(4)
C7 C8 1.46(4)
C7 C12 1.59(4)
C8 C9 1.64(4)
C9 C10 1.46(4)
C10 C11 1.58(4)
C11 C12 1.56(4)
C13 C18 1.49(4)
C13 C14 1.61(4)
C14 C15 1.56(4)
C15 C16 1.53(4)
C16 C17 1.47(4)
C17 C18 1.55(4)
C19 C20 1.35(4)
C19 C24 1.37(4)
C20 C21 1.49(4)
C21 C22 1.38(4)
C22 C23 1.34(4)
C23 C24 1.55(4)
C25 C30 1.50(4)
C25 C26 1.57(4)
C26 C27 1.58(4)
C27 C28 1.39(4)
C28 C29 1.47(4)
C29 C30 1.56(4)
C31 C32 1.45(4)
C31 C36 1.52(4)
C32 C33 1.50(4)
C33 C34 1.52(4)
C34 C35 1.41(4)
C35 C36 1.49(4)
C37 C42 1.44(4)
C37 C38 1.57(4)
C38 C39 1.58(4)
C39 C40 1.45(4)
C40 C41 1.44(4)
C41 C42 1.65(4)
C43 C48 1.51(4)
C43 C44 1.57(4)
C44 C45 1.50(4)
C45 C46 1.51(4)
C46 C47 1.53(4)
C47 C48 1.48(4)
Sb5 N9 1.99(2)
Sb5 N15 2.14(2)
Sb5 N16 2.15(2)
Sb5 Sb6 3.111(3)
Sb5 Na5 3.347(15)
Sb5 Na8 3.446(11)
Sb6 N11 2.00(2)
Sb6 N16 2.12(2)
Sb6 N15 2.13(2)
Sb6 Na7 3.359(11)
Sb6 Na6 3.409(15)
Sb7 N13 1.96(2)
Sb7 N14 2.11(2)
Sb7 N10 2.12(2)
Sb7 Sb8 3.130(3)
Sb7 Na7 3.332(11)
Sb7 Na8 3.344(11)
Sb8 N12 1.99(2)
Sb8 N14 2.09(2)
Sb8 N10 2.10(2)
Sb8 Na5 3.487(14)
Sb8 Na6 3.544(15)
Na5 N9 2.24(3)
Na5 N12 2.30(3)
Na5 N15 2.90(3)
Na5 Na8 3.17(2)
Na5 Na6 3.19(2)
Na6 N11 2.25(3)
Na6 N12 2.29(2)
Na6 N15 2.96(3)
Na6 Na7 3.14(2)
Na7 N11 2.32(2)
Na7 N13 2.36(2)
Na7 N10 2.77(3)
Na7 N16 2.80(2)
Na7 Na8 3.126(14)
Na8 N9 2.37(2)
Na8 N13 2.37(2)
Na8 N14 2.65(3)
Na8 N16 2.98(2)
N9 C67 1.53(3)
N10 C91 1.45(3)
N11 C85 1.49(3)
N12 C49 1.47(3)
N13 C79 1.49(3)
N14 C61 1.52(3)
N15 C55 1.53(3)
N16 C73 1.44(3)
C49 C50 1.50(4)
C49 C54 1.60(4)
C50 C51 1.51(4)
C51 C52 1.54(4)
C52 C53 1.54(4)
C53 C54 1.59(4)
C55 C56 1.36(4)
C55 C60 1.62(4)
C56 C57 1.57(4)
C57 C58 1.58(4)
C58 C59 1.42(4)
C59 C60 1.51(4)
C61 C66 1.51(4)
C61 C62 1.53(4)
C62 C63 1.56(4)
C63 C64 1.51(4)
C64 C65 1.53(4)
C65 C66 1.53(4)
C67 C72 1.52(4)
C67 C68 1.56(4)
C68 C69 1.58(4)
C69 C70 1.46(4)
C70 C71 1.52(4)
C71 C72 1.51(4)
C73 C78 1.52(4)
C73 C74 1.60(4)
C74 C75 1.43(4)
C75 C76 1.49(4)
C76 C77 1.51(4)
C77 C78 1.56(4)
C79 C80 1.53(4)
C79 C84 1.54(4)
C80 C81 1.54(4)
C81 C82 1.60(4)
C82 C83 1.49(4)
C83 C84 1.50(4)
C85 C90 1.52(4)
C85 C86 1.53(4)
C86 C87 1.55(4)
C87 C88 1.55(4)
C88 C89 1.56(4)
C89 C90 1.56(4)
C91 C96 1.49(4)
C91 C92 1.55(4)
C92 C93 1.55(4)
C93 C94 1.48(4)
C94 C95 1.58(4)
C95 C96 1.52(4)
